data_8106475
loop_
_publ_author_name
'Li, Guo qiang'
'Fan, Run lan'
'He, Die er'
'Xu, Qiang'

_publ_section_title
;
 Crystal structure of
 1,1&#x2032;-((1E,1&#x2032;E)-(((ethane-1,2-diylbis(oxy))bis(2,1-phenylene))bis(azanylylidene))bis(methanylylidene))bis(naphthalen-2-olato)nickel(II),
 C72H52N4O8Ni2
;
_journal_issue 2
_journal_name_full 'Zeitschrift f\"ur Kristallographie - New Crystal Structures'
_journal_page_first 181
_journal_page_last 183
_journal_paper_doi 10.1515/ncrs-2016-0182
_journal_volume 232
_journal_year 2017
_chemical_formula_sum 'C72 H52 N4 Ni2 O8'
_chemical_formula_weight 1218.60
_space_group_IT_number 15
_space_group_name_Hall '-C 2yc'
_space_group_name_H-M_alt 'C 1 2/c 1'
_symmetry_cell_setting monoclinic
_symmetry_space_group_name_H-M 'C 1 2/c 1'
_atom_sites_solution_hydrogens geom
_atom_sites_solution_primary direct
_atom_sites_solution_secondary difmap
_cell_angle_alpha 90.00
_cell_angle_beta 103.053(8)
_cell_angle_gamma 90.00
_cell_formula_units_Z 6
_cell_length_a 43.017(19)
_cell_length_b 17.091(8)
_cell_length_c 11.301(5)
_cell_measurement_reflns_used 2443
_cell_measurement_temperature 296(2)
_cell_measurement_theta_max 21.19
_cell_measurement_theta_min 2.16
_cell_volume 8094(6)
_computing_cell_refinement 'Bruker SAINT'
_computing_data_collection 'Bruker APEX2'
_computing_data_reduction 'Bruker SAINT'
_computing_molecular_graphics 'Bruker SHELXTL'
_computing_publication_material 'Bruker SHELXTL'
_computing_structure_refinement 'SHELXL-97 (Sheldrick, 2008)'
_computing_structure_solution 'SHELXS-97 (Sheldrick, 2008)'
_diffrn_ambient_temperature 296(2)
_diffrn_measured_fraction_theta_full 1.000
_diffrn_measured_fraction_theta_max 1.000
_diffrn_measurement_device_type 'Bruker APEX-II CCD'
_diffrn_measurement_method '\f and \w scans'
_diffrn_radiation_monochromator graphite
_diffrn_radiation_source 'fine-focus sealed tube'
_diffrn_radiation_type MoK\a
_diffrn_radiation_wavelength 0.71073
_diffrn_reflns_av_R_equivalents 0.0953
_diffrn_reflns_av_sigmaI/netI 0.1126
_diffrn_reflns_limit_h_max 50
_diffrn_reflns_limit_h_min -51
_diffrn_reflns_limit_k_max 20
_diffrn_reflns_limit_k_min -13
_diffrn_reflns_limit_l_max 13
_diffrn_reflns_limit_l_min -13
_diffrn_reflns_number 20052
_diffrn_reflns_theta_full 25.00
_diffrn_reflns_theta_max 25.00
_diffrn_reflns_theta_min 1.94
_exptl_absorpt_coefficient_mu 0.766
_exptl_absorpt_correction_T_max 0.8618
_exptl_absorpt_correction_T_min 0.8140
_exptl_absorpt_correction_type multi-scan
_exptl_absorpt_process_details SADABS
_exptl_crystal_colour yellow
_exptl_crystal_density_diffrn 1.500
_exptl_crystal_density_method 'not measured'
_exptl_crystal_description block
_exptl_crystal_F_000 3792
_exptl_crystal_size_max 0.28
_exptl_crystal_size_mid 0.24
_exptl_crystal_size_min 0.20
_refine_diff_density_max 0.772
_refine_diff_density_min -0.604
_refine_diff_density_rms 0.078
_refine_ls_extinction_method none
_refine_ls_goodness_of_fit_ref 1.005
_refine_ls_hydrogen_treatment constr
_refine_ls_matrix_type full
_refine_ls_number_parameters 582
_refine_ls_number_reflns 7137
_refine_ls_number_restraints 0
_refine_ls_restrained_S_all 1.005
_refine_ls_R_factor_all 0.1135
_refine_ls_R_factor_gt 0.0575
_refine_ls_shift/su_max 0.001
_refine_ls_shift/su_mean 0.000
_refine_ls_structure_factor_coef Fsqd
_refine_ls_weighting_details 'calc w=1/[\s^2^(Fo^2^)+(0.0371P)^2^+1.2100P] where P=(Fo^2^+2Fc^2^)/3'
_refine_ls_weighting_scheme calc
_refine_ls_wR_factor_gt 0.1152
_refine_ls_wR_factor_ref 0.1263
_reflns_number_gt 4083
_reflns_number_total 7137
_reflns_threshold_expression >2sigma(I)
_cod_data_source_file suppl_ncrs-2016-0182_suppl.cif
_cod_data_source_block a
_cod_depositor_comments
;
The following automatic conversions were performed:

data item '_exptl_absorpt_correction_type' value 'Multi-scan' was
changed to 'multi-scan' in accordance with the built-in table derived
from the CIF Core dictionary named 'cif_core.dic' version 2.4.5 last
updated on 2014-11-21.

data item '_symmetry_cell_setting' value 'Monoclinic' was changed to
'monoclinic' in accordance with the built-in table derived from the
CIF Core dictionary named 'cif_core.dic' version 2.4.5 last updated
on 2014-11-21.

Automatic conversion script
Id: cif_fix_values 8738 2021-04-28 16:35:53Z antanas 
;
_cod_original_sg_symbol_H-M 'C2/c  '
_cod_database_code 8106475

loop_
_symmetry_equiv_pos_as_xyz
'x, y, z'
'-x, y, -z+1/2'
'x+1/2, y+1/2, z'
'-x+1/2, y+1/2, -z+1/2'
'-x, -y, -z'
'x, -y, z-1/2'
'-x+1/2, -y+1/2, -z'
'x+1/2, -y+1/2, z-1/2'

loop_
_atom_site_label
_atom_site_type_symbol
_atom_site_fract_x
_atom_site_fract_y
_atom_site_fract_z
_atom_site_U_iso_or_equiv
_atom_site_adp_type
_atom_site_occupancy
_atom_site_symmetry_multiplicity
_atom_site_calc_flag
_atom_site_refinement_flags
_atom_site_disorder_assembly
_atom_site_disorder_group
Ni1 Ni 0.674963(12) 0.75368(3) 0.28589(5) 0.03324(17) Uani 1 1 d . . .
Ni2 Ni 0.5000 0.63775(5) 0.2500 0.0419(2) Uani 1 2 d S . .
C1 C 0.68264(10) 0.6058(3) 0.4244(4) 0.0341(11) Uani 1 1 d . . .
C2 C 0.66780(10) 0.5423(3) 0.4746(4) 0.0402(11) Uani 1 1 d . . .
H2 H 0.6456 0.5400 0.4588 0.048 Uiso 1 1 calc R . .
C3 C 0.68490(11) 0.4864(3) 0.5436(4) 0.0400(12) Uani 1 1 d . . .
H3 H 0.6742 0.4463 0.5734 0.048 Uiso 1 1 calc R . .
C4 C 0.71855(10) 0.4868(2) 0.5723(3) 0.0308(10) Uani 1 1 d . . .
C5 C 0.73483(10) 0.5478(2) 0.5269(3) 0.0298(10) Uani 1 1 d . . .
C6 C 0.71650(9) 0.6081(2) 0.4500(3) 0.0275(10) Uani 1 1 d . . .
C7 C 0.76839(10) 0.5474(2) 0.5654(3) 0.0330(10) Uani 1 1 d . . .
H7 H 0.7799 0.5882 0.5415 0.040 Uiso 1 1 calc R . .
C8 C 0.78470(11) 0.4894(3) 0.6366(4) 0.0402(11) Uani 1 1 d . . .
H8 H 0.8069 0.4910 0.6585 0.048 Uiso 1 1 calc R . .
C9 C 0.76852(11) 0.4282(3) 0.6764(4) 0.0472(13) Uani 1 1 d . . .
H9 H 0.7796 0.3882 0.7239 0.057 Uiso 1 1 calc R . .
C10 C 0.73596(11) 0.4280(3) 0.6441(4) 0.0427(12) Uani 1 1 d . . .
H10 H 0.7250 0.3872 0.6709 0.051 Uiso 1 1 calc R . .
C11 C 0.73342(10) 0.6672(2) 0.4019(3) 0.0302(10) Uani 1 1 d . . .
H11 H 0.7555 0.6624 0.4200 0.036 Uiso 1 1 calc R . .
C12 C 0.74348(9) 0.7778(2) 0.2927(3) 0.0269(10) Uani 1 1 d . . .
C13 C 0.77655(10) 0.7746(2) 0.3257(4) 0.0327(10) Uani 1 1 d . . .
H13 H 0.7865 0.7365 0.3799 0.039 Uiso 1 1 calc R . .
C14 C 0.79497(10) 0.8275(3) 0.2788(4) 0.0395(11) Uani 1 1 d . . .
H14 H 0.8171 0.8244 0.3013 0.047 Uiso 1 1 calc R . .
C15 C 0.78072(11) 0.8848(3) 0.1989(4) 0.0424(12) Uani 1 1 d . . .
H15 H 0.7933 0.9202 0.1682 0.051 Uiso 1 1 calc R . .
C16 C 0.74808(10) 0.8897(3) 0.1644(4) 0.0399(11) Uani 1 1 d . . .
H16 H 0.7385 0.9284 0.1107 0.048 Uiso 1 1 calc R . .
C17 C 0.72959(10) 0.8363(2) 0.2104(4) 0.0322(10) Uani 1 1 d . . .
C18 C 0.68228(10) 0.8341(3) 0.0522(4) 0.0436(12) Uani 1 1 d . . .
H18A H 0.6940 0.8660 0.0060 0.052 Uiso 1 1 calc R . .
H18B H 0.6603 0.8515 0.0342 0.052 Uiso 1 1 calc R . .
C19 C 0.68387(11) 0.7504(3) 0.0178(4) 0.0466(12) Uani 1 1 d . . .
H19A H 0.6743 0.7439 -0.0680 0.056 Uiso 1 1 calc R . .
H19B H 0.7060 0.7340 0.0318 0.056 Uiso 1 1 calc R . .
C20 C 0.63418(10) 0.6982(2) 0.0406(4) 0.0359(11) Uani 1 1 d . . .
C21 C 0.62230(11) 0.6562(3) -0.0640(4) 0.0445(12) Uani 1 1 d . . .
H21 H 0.6362 0.6327 -0.1056 0.053 Uiso 1 1 calc R . .
C22 C 0.59005(12) 0.6493(3) -0.1062(4) 0.0524(13) Uani 1 1 d . . .
H22 H 0.5820 0.6212 -0.1769 0.063 Uiso 1 1 calc R . .
C23 C 0.56969(12) 0.6834(3) -0.0454(5) 0.0551(14) Uani 1 1 d . . .
H23 H 0.5478 0.6786 -0.0751 0.066 Uiso 1 1 calc R . .
C24 C 0.58123(11) 0.7248(3) 0.0597(4) 0.0452(12) Uani 1 1 d . . .
H24 H 0.5670 0.7462 0.1017 0.054 Uiso 1 1 calc R . .
C25 C 0.61384(10) 0.7349(2) 0.1041(4) 0.0348(11) Uani 1 1 d . . .
C26 C 0.61077(10) 0.8236(2) 0.2600(4) 0.0367(11) Uani 1 1 d . . .
H26 H 0.5894 0.8257 0.2201 0.044 Uiso 1 1 calc R . .
C27 C 0.61979(10) 0.8715(2) 0.3648(4) 0.0336(10) Uani 1 1 d . . .
C28 C 0.65162(10) 0.8733(3) 0.4342(4) 0.0372(11) Uani 1 1 d . . .
C29 C 0.65953(11) 0.9307(3) 0.5314(4) 0.0498(13) Uani 1 1 d . . .
H29 H 0.6806 0.9359 0.5743 0.060 Uiso 1 1 calc R . .
C30 C 0.63678(12) 0.9766(3) 0.5604(4) 0.0513(13) Uani 1 1 d . . .
H30 H 0.6427 1.0131 0.6223 0.062 Uiso 1 1 calc R . .
C31 C 0.60445(12) 0.9710(3) 0.5001(4) 0.0451(12) Uani 1 1 d . . .
C32 C 0.59555(10) 0.9186(3) 0.4004(4) 0.0393(11) Uani 1 1 d . . .
C33 C 0.56287(11) 0.9139(3) 0.3472(4) 0.0545(14) Uani 1 1 d . . .
H33 H 0.5559 0.8795 0.2829 0.065 Uiso 1 1 calc R . .
C34 C 0.54073(12) 0.9589(4) 0.3876(5) 0.0713(17) Uani 1 1 d . . .
H34 H 0.5192 0.9543 0.3500 0.086 Uiso 1 1 calc R . .
C35 C 0.54995(15) 1.0109(3) 0.4832(5) 0.0712(17) Uani 1 1 d . . .
H35 H 0.5349 1.0414 0.5093 0.085 Uiso 1 1 calc R . .
C36 C 0.58116(14) 1.0165(3) 0.5375(5) 0.0631(15) Uani 1 1 d . . .
H36 H 0.5875 1.0514 0.6015 0.076 Uiso 1 1 calc R . .
C37 C 0.51839(12) 0.7401(3) 0.4637(5) 0.0530(13) Uani 1 1 d . . .
C38 C 0.50833(13) 0.7916(3) 0.5478(5) 0.0669(16) Uani 1 1 d . . .
H38 H 0.4867 0.8005 0.5407 0.080 Uiso 1 1 calc R . .
C39 C 0.52947(13) 0.8273(3) 0.6363(5) 0.0677(17) Uani 1 1 d . . .
H39 H 0.5219 0.8611 0.6879 0.081 Uiso 1 1 calc R . .
C40 C 0.56291(12) 0.8159(3) 0.6551(4) 0.0512(13) Uani 1 1 d . . .
C41 C 0.57445(11) 0.7654(2) 0.5746(4) 0.0395(11) Uani 1 1 d . . .
C42 C 0.55178(10) 0.7263(2) 0.4766(4) 0.0388(11) Uani 1 1 d . . .
C43 C 0.56354(10) 0.6751(2) 0.3977(4) 0.0377(11) Uani 1 1 d . . .
H43 H 0.5856 0.6723 0.4092 0.045 Uiso 1 1 calc R . .
C44 C 0.60774(11) 0.7567(3) 0.5961(4) 0.0453(12) Uani 1 1 d . . .
H44 H 0.6163 0.7233 0.5469 0.054 Uiso 1 1 calc R . .
C45 C 0.62800(12) 0.7967(3) 0.6887(5) 0.0575(14) Uani 1 1 d . . .
H45 H 0.6499 0.7898 0.7002 0.069 Uiso 1 1 calc R . .
C46 C 0.61641(14) 0.8467(3) 0.7642(5) 0.0652(15) Uani 1 1 d . . .
H46 H 0.6303 0.8739 0.8253 0.078 Uiso 1 1 calc R . .
C47 C 0.58438(14) 0.8557(3) 0.7482(4) 0.0633(15) Uani 1 1 d . . .
H47 H 0.5765 0.8888 0.7997 0.076 Uiso 1 1 calc R . .
C48 C 0.56346(10) 0.5812(2) 0.2440(4) 0.0338(10) Uani 1 1 d . . .
C49 C 0.54465(10) 0.5298(3) 0.1619(4) 0.0352(11) Uani 1 1 d . . .
C50 C 0.55796(11) 0.4781(3) 0.0943(4) 0.0468(13) Uani 1 1 d . . .
H50 H 0.5449 0.4448 0.0395 0.056 Uiso 1 1 calc R . .
C51 C 0.59061(11) 0.4755(3) 0.1075(4) 0.0487(13) Uani 1 1 d . . .
H51 H 0.5997 0.4395 0.0637 0.058 Uiso 1 1 calc R . .
C52 C 0.60946(11) 0.5265(3) 0.1859(4) 0.0491(13) Uani 1 1 d . . .
H52 H 0.6315 0.5256 0.1942 0.059 Uiso 1 1 calc R . .
C53 C 0.59617(10) 0.5791(3) 0.2522(4) 0.0399(11) Uani 1 1 d . . .
H53 H 0.6093 0.6139 0.3037 0.048 Uiso 1 1 calc R . .
C54 C 0.49745(11) 0.4633(3) 0.1815(4) 0.0510(13) Uani 1 1 d . . .
H54A H 0.5076 0.4177 0.1552 0.061 Uiso 1 1 calc R . .
H54B H 0.4748 0.4612 0.1444 0.061 Uiso 1 1 calc R . .
N1 N 0.72163(8) 0.72722(19) 0.3354(3) 0.0291(8) Uani 1 1 d . . .
N2 N 0.62871(8) 0.77669(19) 0.2122(3) 0.0327(9) Uani 1 1 d . . .
N3 N 0.54697(8) 0.6314(2) 0.3105(3) 0.0354(9) Uani 1 1 d . . .
O1 O 0.66385(6) 0.65647(17) 0.3588(3) 0.0451(8) Uani 1 1 d . . .
O2 O 0.69616(6) 0.84219(15) 0.1815(2) 0.0365(7) Uani 1 1 d . . .
O3 O 0.66723(7) 0.70252(16) 0.0886(2) 0.0384(7) Uani 1 1 d . . .
O4 O 0.67480(7) 0.82853(17) 0.4188(2) 0.0400(8) Uani 1 1 d . . .
O5 O 0.49594(7) 0.7091(2) 0.3811(3) 0.0647(10) Uani 1 1 d . . .
O6 O 0.51123(6) 0.53409(17) 0.1447(2) 0.0398(8) Uani 1 1 d . . .

loop_
_atom_site_aniso_label
_atom_site_aniso_U_11
_atom_site_aniso_U_22
_atom_site_aniso_U_33
_atom_site_aniso_U_23
_atom_site_aniso_U_13
_atom_site_aniso_U_12
Ni1 0.0330(3) 0.0376(4) 0.0288(3) 0.0004(3) 0.0062(2) -0.0004(3)
Ni2 0.0318(5) 0.0485(6) 0.0451(5) 0.000 0.0083(4) 0.000
C1 0.039(3) 0.039(3) 0.026(2) -0.006(2) 0.011(2) -0.006(2)
C2 0.034(3) 0.044(3) 0.043(3) 0.002(2) 0.010(2) -0.009(2)
C3 0.050(3) 0.042(3) 0.031(3) 0.001(2) 0.014(2) -0.012(2)
C4 0.046(3) 0.026(3) 0.021(2) -0.0023(19) 0.010(2) -0.007(2)
C5 0.038(3) 0.031(3) 0.022(2) -0.004(2) 0.0076(19) -0.002(2)
C6 0.032(2) 0.030(3) 0.022(2) -0.0040(19) 0.0080(18) -0.0027(19)
C7 0.039(3) 0.035(3) 0.027(2) -0.002(2) 0.012(2) -0.004(2)
C8 0.044(3) 0.043(3) 0.033(3) 0.001(2) 0.006(2) 0.003(2)
C9 0.058(3) 0.045(3) 0.035(3) 0.008(2) 0.004(2) 0.005(3)
C10 0.059(3) 0.040(3) 0.030(3) 0.007(2) 0.013(2) -0.008(2)
C11 0.030(2) 0.033(3) 0.028(2) -0.005(2) 0.0088(19) -0.003(2)
C12 0.033(2) 0.029(3) 0.020(2) -0.0046(18) 0.0081(19) -0.0023(19)
C13 0.039(3) 0.034(3) 0.026(2) -0.0048(19) 0.011(2) -0.002(2)
C14 0.035(3) 0.046(3) 0.041(3) -0.005(2) 0.017(2) -0.008(2)
C15 0.055(3) 0.051(3) 0.028(3) 0.005(2) 0.021(2) -0.014(2)
C16 0.047(3) 0.045(3) 0.028(3) 0.006(2) 0.011(2) -0.009(2)
C17 0.031(3) 0.039(3) 0.027(2) -0.004(2) 0.0081(19) -0.005(2)
C18 0.045(3) 0.060(4) 0.023(2) 0.012(2) 0.002(2) -0.008(2)
C19 0.046(3) 0.064(4) 0.030(3) -0.003(3) 0.010(2) -0.003(3)
C20 0.038(3) 0.034(3) 0.034(3) -0.004(2) 0.006(2) -0.004(2)
C21 0.052(3) 0.046(3) 0.035(3) -0.015(2) 0.010(2) -0.001(2)
C22 0.054(3) 0.056(4) 0.042(3) -0.015(3) -0.002(3) -0.009(3)
C23 0.042(3) 0.057(4) 0.061(4) -0.014(3) 0.000(3) -0.006(3)
C24 0.040(3) 0.054(3) 0.042(3) -0.009(2) 0.010(2) -0.002(2)
C25 0.037(3) 0.037(3) 0.029(2) -0.004(2) 0.004(2) -0.001(2)
C26 0.031(2) 0.041(3) 0.036(3) 0.007(2) 0.003(2) 0.002(2)
C27 0.035(3) 0.041(3) 0.026(2) 0.000(2) 0.011(2) 0.000(2)
C28 0.037(3) 0.049(3) 0.028(2) 0.007(2) 0.012(2) -0.003(2)
C29 0.047(3) 0.064(4) 0.040(3) -0.011(3) 0.013(2) -0.014(3)
C30 0.063(4) 0.055(3) 0.043(3) -0.015(3) 0.024(3) -0.009(3)
C31 0.058(3) 0.041(3) 0.043(3) 0.000(2) 0.025(3) 0.001(2)
C32 0.043(3) 0.044(3) 0.033(3) 0.006(2) 0.012(2) 0.004(2)
C33 0.054(3) 0.068(4) 0.041(3) 0.000(3) 0.011(3) 0.017(3)
C34 0.048(3) 0.102(5) 0.065(4) 0.000(4) 0.013(3) 0.025(3)
C35 0.084(5) 0.083(5) 0.054(4) -0.001(3) 0.033(4) 0.031(4)
C36 0.076(4) 0.063(4) 0.055(4) -0.011(3) 0.022(3) 0.011(3)
C37 0.047(3) 0.045(3) 0.069(4) -0.013(3) 0.019(3) -0.011(3)
C38 0.054(3) 0.065(4) 0.091(4) -0.035(3) 0.036(3) -0.011(3)
C39 0.072(4) 0.069(4) 0.074(4) -0.035(3) 0.041(3) -0.017(3)
C40 0.056(3) 0.053(3) 0.047(3) -0.005(3) 0.018(3) -0.009(3)
C41 0.051(3) 0.038(3) 0.031(3) 0.000(2) 0.012(2) -0.005(2)
C42 0.040(3) 0.037(3) 0.043(3) -0.001(2) 0.017(2) -0.005(2)
C43 0.031(3) 0.038(3) 0.045(3) 0.004(2) 0.012(2) -0.004(2)
C44 0.053(3) 0.047(3) 0.033(3) 0.000(2) 0.002(2) -0.003(2)
C45 0.056(3) 0.064(4) 0.048(3) 0.002(3) 0.002(3) 0.003(3)
C46 0.077(4) 0.068(4) 0.042(3) -0.006(3) -0.005(3) -0.006(3)
C47 0.085(5) 0.064(4) 0.041(3) -0.012(3) 0.015(3) -0.007(3)
C48 0.034(3) 0.036(3) 0.031(3) 0.005(2) 0.005(2) 0.000(2)
C49 0.036(3) 0.043(3) 0.028(3) -0.002(2) 0.010(2) 0.003(2)
C50 0.049(3) 0.061(4) 0.031(3) -0.011(2) 0.010(2) -0.006(2)
C51 0.044(3) 0.069(4) 0.037(3) -0.010(3) 0.018(2) 0.000(3)
C52 0.038(3) 0.062(4) 0.051(3) -0.005(3) 0.019(2) -0.004(2)
C53 0.034(3) 0.052(3) 0.033(3) 0.000(2) 0.006(2) -0.004(2)
C54 0.042(3) 0.052(3) 0.060(3) -0.013(3) 0.014(3) -0.008(2)
N1 0.039(2) 0.028(2) 0.0210(18) -0.0019(16) 0.0094(16) -0.0036(16)
N2 0.040(2) 0.036(2) 0.0232(19) -0.0016(16) 0.0086(16) 0.0024(17)
N3 0.042(2) 0.037(2) 0.029(2) -0.0063(18) 0.0123(17) -0.0033(17)
O1 0.0334(18) 0.048(2) 0.052(2) 0.0144(17) 0.0048(15) -0.0028(15)
O2 0.0412(19) 0.0395(19) 0.0282(17) 0.0043(14) 0.0068(14) 0.0031(14)
O3 0.0412(18) 0.0435(19) 0.0302(17) -0.0042(14) 0.0074(14) -0.0009(14)
O4 0.0334(17) 0.053(2) 0.0322(17) -0.0068(15) 0.0053(14) -0.0006(15)
O5 0.037(2) 0.069(2) 0.090(3) -0.036(2) 0.0187(19) -0.0067(17)
O6 0.0306(17) 0.055(2) 0.0338(18) -0.0041(15) 0.0062(14) -0.0048(14)

loop_
_atom_type_symbol
_atom_type_description
_atom_type_scat_dispersion_real
_atom_type_scat_dispersion_imag
_atom_type_scat_source
C C 0.0033 0.0016 'International Tables Vol C Tables 4.2.6.8 and 6.1.1.4'
H H 0.0000 0.0000 'International Tables Vol C Tables 4.2.6.8 and 6.1.1.4'
N N 0.0061 0.0033 'International Tables Vol C Tables 4.2.6.8 and 6.1.1.4'
O O 0.0106 0.0060 'International Tables Vol C Tables 4.2.6.8 and 6.1.1.4'
Ni Ni 0.3393 1.1124 'International Tables Vol C Tables 4.2.6.8 and 6.1.1.4'

loop_
_geom_angle_atom_site_label_1
_geom_angle_atom_site_label_2
_geom_angle_atom_site_label_3
_geom_angle
_geom_angle_site_symmetry_1
_geom_angle_site_symmetry_3
O1 Ni1 O4 100.75(13) . .
O1 Ni1 N1 90.88(12) . .
O4 Ni1 N1 96.27(12) . .
O1 Ni1 N2 91.56(13) . .
O4 Ni1 N2 90.85(12) . .
N1 Ni1 N2 171.91(13) . .
O1 Ni1 O2 164.20(11) . .
O4 Ni1 O2 92.00(11) . .
N1 Ni1 O2 78.36(12) . .
N2 Ni1 O2 97.60(12) . .
O1 Ni1 O3 95.02(12) . .
O4 Ni1 O3 160.02(11) . .
N1 Ni1 O3 95.67(11) . .
N2 Ni1 O3 76.43(11) . .
O2 Ni1 O3 74.82(10) . .
O5 Ni2 O5 102.9(2) . 2_655
O5 Ni2 N3 92.11(13) . 2_655
O5 Ni2 N3 91.79(14) 2_655 2_655
O5 Ni2 N3 91.79(14) . .
O5 Ni2 N3 92.11(13) 2_655 .
N3 Ni2 N3 173.7(2) 2_655 .
O5 Ni2 O6 163.54(13) . .
O5 Ni2 O6 91.36(13) 2_655 .
N3 Ni2 O6 95.65(12) 2_655 .
N3 Ni2 O6 79.37(12) . .
O5 Ni2 O6 91.36(13) . 2_655
O5 Ni2 O6 163.54(13) 2_655 2_655
N3 Ni2 O6 79.37(12) 2_655 2_655
N3 Ni2 O6 95.65(12) . 2_655
O6 Ni2 O6 75.90(15) . 2_655
O1 C1 C6 125.1(4) . .
O1 C1 C2 117.0(4) . .
C6 C1 C2 117.8(4) . .
C3 C2 C1 122.1(4) . .
C3 C2 H2 119.0 . .
C1 C2 H2 119.0 . .
C2 C3 C4 122.0(4) . .
C2 C3 H3 119.0 . .
C4 C3 H3 119.0 . .
C5 C4 C3 119.1(4) . .
C5 C4 C10 119.7(4) . .
C3 C4 C10 121.2(4) . .
C4 C5 C7 116.1(4) . .
C4 C5 C6 119.4(4) . .
C7 C5 C6 124.4(4) . .
C1 C6 C11 122.1(4) . .
C1 C6 C5 119.5(4) . .
C11 C6 C5 118.3(4) . .
C8 C7 C5 122.6(4) . .
C8 C7 H7 118.7 . .
C5 C7 H7 118.7 . .
C7 C8 C9 120.6(4) . .
C7 C8 H8 119.7 . .
C9 C8 H8 119.7 . .
C10 C9 C8 118.3(4) . .
C10 C9 H9 120.8 . .
C8 C9 H9 120.8 . .
C9 C10 C4 122.4(4) . .
C9 C10 H10 118.8 . .
C4 C10 H10 118.8 . .
N1 C11 C6 127.8(4) . .
N1 C11 H11 116.1 . .
C6 C11 H11 116.1 . .
C17 C12 C13 117.6(4) . .
C17 C12 N1 116.0(4) . .
C13 C12 N1 126.5(4) . .
C14 C13 C12 120.8(4) . .
C14 C13 H13 119.6 . .
C12 C13 H13 119.6 . .
C15 C14 C13 120.4(4) . .
C15 C14 H14 119.8 . .
C13 C14 H14 119.8 . .
C16 C15 C14 120.3(4) . .
C16 C15 H15 119.8 . .
C14 C15 H15 119.8 . .
C15 C16 C17 119.4(4) . .
C15 C16 H16 120.3 . .
C17 C16 H16 120.3 . .
O2 C17 C12 117.7(4) . .
O2 C17 C16 120.6(4) . .
C12 C17 C16 121.5(4) . .
O2 C18 C19 108.8(3) . .
O2 C18 H18A 109.9 . .
C19 C18 H18A 109.9 . .
O2 C18 H18B 109.9 . .
C19 C18 H18B 109.9 . .
H18A C18 H18B 108.3 . .
O3 C19 C18 110.0(3) . .
O3 C19 H19A 109.7 . .
C18 C19 H19A 109.7 . .
O3 C19 H19B 109.7 . .
C18 C19 H19B 109.7 . .
H19A C19 H19B 108.2 . .
C21 C20 O3 120.3(4) . .
C21 C20 C25 121.3(4) . .
O3 C20 C25 118.3(4) . .
C20 C21 C22 119.7(4) . .
C20 C21 H21 120.2 . .
C22 C21 H21 120.2 . .
C23 C22 C21 120.3(4) . .
C23 C22 H22 119.8 . .
C21 C22 H22 119.8 . .
C22 C23 C24 120.6(5) . .
C22 C23 H23 119.7 . .
C24 C23 H23 119.7 . .
C25 C24 C23 120.9(4) . .
C25 C24 H24 119.5 . .
C23 C24 H24 119.5 . .
C20 C25 C24 117.2(4) . .
C20 C25 N2 116.7(4) . .
C24 C25 N2 126.1(4) . .
N2 C26 C27 128.4(4) . .
N2 C26 H26 115.8 . .
C27 C26 H26 115.8 . .
C28 C27 C26 121.5(4) . .
C28 C27 C32 120.1(4) . .
C26 C27 C32 118.4(4) . .
O4 C28 C27 126.0(4) . .
O4 C28 C29 116.3(4) . .
C27 C28 C29 117.7(4) . .
C30 C29 C28 121.1(5) . .
C30 C29 H29 119.5 . .
C28 C29 H29 119.5 . .
C29 C30 C31 122.3(5) . .
C29 C30 H30 118.8 . .
C31 C30 H30 118.8 . .
C30 C31 C32 119.1(4) . .
C30 C31 C36 120.7(5) . .
C32 C31 C36 120.2(5) . .
C33 C32 C31 116.1(4) . .
C33 C32 C27 124.5(4) . .
C31 C32 C27 119.3(4) . .
C34 C33 C32 121.8(5) . .
C34 C33 H33 119.1 . .
C32 C33 H33 119.1 . .
C33 C34 C35 121.2(5) . .
C33 C34 H34 119.4 . .
C35 C34 H34 119.4 . .
C36 C35 C34 118.7(5) . .
C36 C35 H35 120.6 . .
C34 C35 H35 120.6 . .
C35 C36 C31 121.9(5) . .
C35 C36 H36 119.1 . .
C31 C36 H36 119.1 . .
O5 C37 C42 125.0(4) . .
O5 C37 C38 116.2(4) . .
C42 C37 C38 118.7(4) . .
C39 C38 C37 121.3(5) . .
C39 C38 H38 119.3 . .
C37 C38 H38 119.3 . .
C38 C39 C40 123.0(5) . .
C38 C39 H39 118.5 . .
C40 C39 H39 118.5 . .
C39 C40 C47 121.2(5) . .
C39 C40 C41 118.4(4) . .
C47 C40 C41 120.4(5) . .
C44 C41 C40 116.3(4) . .
C44 C41 C42 124.2(4) . .
C40 C41 C42 119.5(4) . .
C37 C42 C43 121.9(4) . .
C37 C42 C41 119.0(4) . .
C43 C42 C41 119.1(4) . .
N3 C43 C42 127.7(4) . .
N3 C43 H43 116.2 . .
C42 C43 H43 116.2 . .
C41 C44 C45 121.5(5) . .
C41 C44 H44 119.2 . .
C45 C44 H44 119.2 . .
C46 C45 C44 121.4(5) . .
C46 C45 H45 119.3 . .
C44 C45 H45 119.3 . .
C47 C46 C45 119.1(5) . .
C47 C46 H46 120.5 . .
C45 C46 H46 120.5 . .
C46 C47 C40 121.3(5) . .
C46 C47 H47 119.4 . .
C40 C47 H47 119.4 . .
C49 C48 C53 117.0(4) . .
C49 C48 N3 116.4(4) . .
C53 C48 N3 126.6(4) . .
C50 C49 C48 121.5(4) . .
C50 C49 O6 119.8(4) . .
C48 C49 O6 118.6(4) . .
C49 C50 C51 120.2(4) . .
C49 C50 H50 119.9 . .
C51 C50 H50 119.9 . .
C50 C51 C52 119.2(4) . .
C50 C51 H51 120.4 . .
C52 C51 H51 120.4 . .
C53 C52 C51 120.7(4) . .
C53 C52 H52 119.7 . .
C51 C52 H52 119.7 . .
C52 C53 C48 121.4(4) . .
C52 C53 H53 119.3 . .
C48 C53 H53 119.3 . .
O6 C54 C54 108.6(3) . 2_655
O6 C54 H54A 110.0 . .
C54 C54 H54A 110.0 2_655 .
O6 C54 H54B 110.0 . .
C54 C54 H54B 110.0 2_655 .
H54A C54 H54B 108.3 . .
C11 N1 C12 117.9(3) . .
C11 N1 Ni1 124.8(3) . .
C12 N1 Ni1 117.3(3) . .
C26 N2 C25 117.7(4) . .
C26 N2 Ni1 124.6(3) . .
C25 N2 Ni1 117.6(3) . .
C43 N3 C48 119.1(4) . .
C43 N3 Ni2 124.5(3) . .
C48 N3 Ni2 116.0(3) . .
C1 O1 Ni1 128.8(3) . .
C17 O2 C18 113.1(3) . .
C17 O2 Ni1 110.3(2) . .
C18 O2 Ni1 110.0(2) . .
C20 O3 C19 113.6(3) . .
C20 O3 Ni1 107.5(2) . .
C19 O3 Ni1 109.5(2) . .
C28 O4 Ni1 128.2(3) . .
C37 O5 Ni2 128.4(3) . .
C49 O6 C54 112.8(3) . .
C49 O6 Ni2 107.6(2) . .
C54 O6 Ni2 110.8(2) . .

loop_
_geom_bond_atom_site_label_1
_geom_bond_atom_site_label_2
_geom_bond_distance
_geom_bond_site_symmetry_2
Ni1 O1 1.961(3) .
Ni1 O4 1.974(3) .
Ni1 N1 2.010(3) .
Ni1 N2 2.015(3) .
Ni1 O2 2.235(3) .
Ni1 O3 2.347(3) .
Ni2 O5 1.956(3) .
Ni2 O5 1.956(3) 2_655
Ni2 N3 1.984(3) 2_655
Ni2 N3 1.984(3) .
Ni2 O6 2.247(3) .
Ni2 O6 2.247(3) 2_655
C1 O1 1.298(5) .
C1 C6 1.420(5) .
C1 C2 1.438(5) .
C2 C3 1.343(6) .
C2 H2 0.9300 .
C3 C4 1.410(6) .
C3 H3 0.9300 .
C4 C5 1.415(5) .
C4 C10 1.399(6) .
C5 C7 1.411(5) .
C5 C6 1.459(5) .
C6 C11 1.423(5) .
C7 C8 1.366(5) .
C7 H7 0.9300 .
C8 C9 1.387(6) .
C8 H8 0.9300 .
C9 C10 1.365(6) .
C9 H9 0.9300 .
C10 H10 0.9300 .
C11 N1 1.305(5) .
C11 H11 0.9300 .
C12 C17 1.404(5) .
C12 C13 1.388(5) .
C12 N1 1.438(5) .
C13 C14 1.384(5) .
C13 H13 0.9300 .
C14 C15 1.378(6) .
C14 H14 0.9300 .
C15 C16 1.372(6) .
C15 H15 0.9300 .
C16 C17 1.386(5) .
C16 H16 0.9300 .
C17 O2 1.405(4) .
C18 O2 1.455(4) .
C18 C19 1.487(6) .
C18 H18A 0.9700 .
C18 H18B 0.9700 .
C19 O3 1.443(5) .
C19 H19A 0.9700 .
C19 H19B 0.9700 .
C20 C21 1.379(5) .
C20 O3 1.404(5) .
C20 C25 1.399(5) .
C21 C22 1.366(6) .
C21 H21 0.9300 .
C22 C23 1.361(6) .
C22 H22 0.9300 .
C23 C24 1.375(6) .
C23 H23 0.9300 .
C24 C25 1.390(6) .
C24 H24 0.9300 .
C25 N2 1.435(5) .
C26 N2 1.310(5) .
C26 C27 1.420(6) .
C26 H26 0.9300 .
C27 C28 1.416(5) .
C27 C32 1.444(6) .
C28 O4 1.299(5) .
C28 C29 1.455(6) .
C29 C30 1.351(6) .
C29 H29 0.9300 .
C30 C31 1.407(6) .
C30 H30 0.9300 .
C31 C32 1.423(6) .
C31 C36 1.406(6) .
C32 C33 1.401(6) .
C33 C34 1.380(6) .
C33 H33 0.9300 .
C34 C35 1.385(7) .
C34 H34 0.9300 .
C35 C36 1.348(7) .
C35 H35 0.9300 .
C36 H36 0.9300 .
C37 O5 1.295(5) .
C37 C42 1.430(6) .
C37 C38 1.433(6) .
C38 C39 1.337(6) .
C38 H38 0.9300 .
C39 C40 1.419(7) .
C39 H39 0.9300 .
C40 C47 1.409(6) .
C40 C41 1.423(6) .
C41 C44 1.405(6) .
C41 C42 1.462(6) .
C42 C43 1.421(6) .
C43 N3 1.311(5) .
C43 H43 0.9300 .
C44 C45 1.381(6) .
C44 H44 0.9300 .
C45 C46 1.378(7) .
C45 H45 0.9300 .
C46 C47 1.357(7) .
C46 H46 0.9300 .
C47 H47 0.9300 .
C48 C49 1.396(6) .
C48 C53 1.390(5) .
C48 N3 1.430(5) .
C49 C50 1.374(5) .
C49 O6 1.409(5) .
C50 C51 1.379(6) .
C50 H50 0.9300 .
C51 C52 1.371(6) .
C51 H51 0.9300 .
C52 C53 1.374(6) .
C52 H52 0.9300 .
C53 H53 0.9300 .
C54 O6 1.449(5) .
C54 C54 1.513(9) 2_655
C54 H54A 0.9700 .
C54 H54B 0.9700 .

loop_
_geom_torsion_atom_site_label_1
_geom_torsion_atom_site_label_2
_geom_torsion_atom_site_label_3
_geom_torsion_atom_site_label_4
_geom_torsion
_geom_torsion_site_symmetry_1
_geom_torsion_site_symmetry_2
_geom_torsion_site_symmetry_3
_geom_torsion_site_symmetry_4
O1 C1 C2 C3 179.8(4) . . . .
C6 C1 C2 C3 0.0(6) . . . .
C1 C2 C3 C4 0.6(7) . . . .
C2 C3 C4 C5 -0.1(6) . . . .
C2 C3 C4 C10 -179.9(4) . . . .
C3 C4 C5 C7 176.0(4) . . . .
C10 C4 C5 C7 -4.2(5) . . . .
C3 C4 C5 C6 -1.0(5) . . . .
C10 C4 C5 C6 178.8(4) . . . .
O1 C1 C6 C11 -1.6(6) . . . .
C2 C1 C6 C11 178.2(3) . . . .
O1 C1 C6 C5 179.1(4) . . . .
C2 C1 C6 C5 -1.0(5) . . . .
C4 C5 C6 C1 1.6(5) . . . .
C7 C5 C6 C1 -175.2(4) . . . .
C4 C5 C6 C11 -177.8(3) . . . .
C7 C5 C6 C11 5.5(6) . . . .
C4 C5 C7 C8 3.8(6) . . . .
C6 C5 C7 C8 -179.4(4) . . . .
C5 C7 C8 C9 -1.3(6) . . . .
C7 C8 C9 C10 -0.9(6) . . . .
C8 C9 C10 C4 0.3(7) . . . .
C5 C4 C10 C9 2.3(6) . . . .
C3 C4 C10 C9 -177.9(4) . . . .
C1 C6 C11 N1 3.3(6) . . . .
C5 C6 C11 N1 -177.4(4) . . . .
C17 C12 C13 C14 0.1(6) . . . .
N1 C12 C13 C14 -179.3(3) . . . .
C12 C13 C14 C15 0.4(6) . . . .
C13 C14 C15 C16 -0.4(6) . . . .
C14 C15 C16 C17 -0.2(6) . . . .
C13 C12 C17 O2 -176.9(3) . . . .
N1 C12 C17 O2 2.6(5) . . . .
C13 C12 C17 C16 -0.7(6) . . . .
N1 C12 C17 C16 178.8(3) . . . .
C15 C16 C17 O2 176.8(4) . . . .
C15 C16 C17 C12 0.8(6) . . . .
O2 C18 C19 O3 58.1(4) . . . .
O3 C20 C21 C22 176.7(4) . . . .
C25 C20 C21 C22 -0.8(7) . . . .
C20 C21 C22 C23 -0.2(7) . . . .
C21 C22 C23 C24 -0.4(8) . . . .
C22 C23 C24 C25 2.1(7) . . . .
C21 C20 C25 C24 2.3(6) . . . .
O3 C20 C25 C24 -175.2(4) . . . .
C21 C20 C25 N2 179.6(4) . . . .
O3 C20 C25 N2 2.1(6) . . . .
C23 C24 C25 C20 -3.0(7) . . . .
C23 C24 C25 N2 -180.0(4) . . . .
N2 C26 C27 C28 -0.4(7) . . . .
N2 C26 C27 C32 -179.9(4) . . . .
C26 C27 C28 O4 -6.4(6) . . . .
C32 C27 C28 O4 173.0(4) . . . .
C26 C27 C28 C29 172.9(4) . . . .
C32 C27 C28 C29 -7.6(6) . . . .
O4 C28 C29 C30 -175.6(4) . . . .
C27 C28 C29 C30 5.0(6) . . . .
C28 C29 C30 C31 0.8(7) . . . .
C29 C30 C31 C32 -3.8(7) . . . .
C29 C30 C31 C36 176.2(5) . . . .
C30 C31 C32 C33 177.9(4) . . . .
C36 C31 C32 C33 -2.1(6) . . . .
C30 C31 C32 C27 1.0(6) . . . .
C36 C31 C32 C27 -179.0(4) . . . .
C28 C27 C32 C33 -171.8(4) . . . .
C26 C27 C32 C33 7.6(6) . . . .
C28 C27 C32 C31 4.8(6) . . . .
C26 C27 C32 C31 -175.7(4) . . . .
C31 C32 C33 C34 1.4(7) . . . .
C27 C32 C33 C34 178.1(4) . . . .
C32 C33 C34 C35 0.0(8) . . . .
C33 C34 C35 C36 -0.6(8) . . . .
C34 C35 C36 C31 -0.2(8) . . . .
C30 C31 C36 C35 -178.4(5) . . . .
C32 C31 C36 C35 1.6(7) . . . .
O5 C37 C38 C39 -179.5(5) . . . .
C42 C37 C38 C39 0.7(8) . . . .
C37 C38 C39 C40 -1.2(9) . . . .
C38 C39 C40 C47 178.9(5) . . . .
C38 C39 C40 C41 1.2(8) . . . .
C39 C40 C41 C44 179.3(4) . . . .
C47 C40 C41 C44 1.6(6) . . . .
C39 C40 C41 C42 -0.7(6) . . . .
C47 C40 C41 C42 -178.4(4) . . . .
O5 C37 C42 C43 -0.5(7) . . . .
C38 C37 C42 C43 179.2(4) . . . .
O5 C37 C42 C41 -180.0(4) . . . .
C38 C37 C42 C41 -0.3(7) . . . .
C44 C41 C42 C37 -179.7(4) . . . .
C40 C41 C42 C37 0.3(6) . . . .
C44 C41 C42 C43 0.8(6) . . . .
C40 C41 C42 C43 -179.2(4) . . . .
C37 C42 C43 N3 -4.2(7) . . . .
C41 C42 C43 N3 175.3(4) . . . .
C40 C41 C44 C45 -1.5(6) . . . .
C42 C41 C44 C45 178.5(4) . . . .
C41 C44 C45 C46 0.2(7) . . . .
C44 C45 C46 C47 1.0(8) . . . .
C45 C46 C47 C40 -0.9(8) . . . .
C39 C40 C47 C46 -178.1(5) . . . .
C41 C40 C47 C46 -0.4(8) . . . .
C53 C48 C49 C50 1.5(6) . . . .
N3 C48 C49 C50 -179.1(4) . . . .
C53 C48 C49 O6 -175.5(3) . . . .
N3 C48 C49 O6 3.9(6) . . . .
C48 C49 C50 C51 0.7(7) . . . .
O6 C49 C50 C51 177.7(4) . . . .
C49 C50 C51 C52 -2.0(7) . . . .
C50 C51 C52 C53 1.0(7) . . . .
C51 C52 C53 C48 1.3(7) . . . .
C49 C48 C53 C52 -2.5(6) . . . .
N3 C48 C53 C52 178.2(4) . . . .
C6 C11 N1 C12 -177.5(3) . . . .
C6 C11 N1 Ni1 1.6(6) . . . .
C17 C12 N1 C11 173.0(3) . . . .
C13 C12 N1 C11 -7.6(5) . . . .
C17 C12 N1 Ni1 -6.2(4) . . . .
C13 C12 N1 Ni1 173.2(3) . . . .
O1 Ni1 N1 C11 -5.5(3) . . . .
O4 Ni1 N1 C11 95.4(3) . . . .
N2 Ni1 N1 C11 -113.1(9) . . . .
O2 Ni1 N1 C11 -173.8(3) . . . .
O3 Ni1 N1 C11 -100.6(3) . . . .
O1 Ni1 N1 C12 173.6(3) . . . .
O4 Ni1 N1 C12 -85.5(3) . . . .
N2 Ni1 N1 C12 66.0(10) . . . .
O2 Ni1 N1 C12 5.3(2) . . . .
O3 Ni1 N1 C12 78.5(3) . . . .
C27 C26 N2 C25 -179.2(4) . . . .
C27 C26 N2 Ni1 5.1(6) . . . .
C20 C25 N2 C26 167.2(4) . . . .
C24 C25 N2 C26 -15.8(6) . . . .
C20 C25 N2 Ni1 -16.8(5) . . . .
C24 C25 N2 Ni1 160.2(3) . . . .
O1 Ni1 N2 C26 97.5(3) . . . .
O4 Ni1 N2 C26 -3.3(3) . . . .
N1 Ni1 N2 C26 -155.0(9) . . . .
O2 Ni1 N2 C26 -95.4(3) . . . .
O3 Ni1 N2 C26 -167.7(3) . . . .
O1 Ni1 N2 C25 -78.3(3) . . . .
O4 Ni1 N2 C25 -179.0(3) . . . .
N1 Ni1 N2 C25 29.3(11) . . . .
O2 Ni1 N2 C25 88.8(3) . . . .
O3 Ni1 N2 C25 16.5(3) . . . .
C42 C43 N3 C48 -177.5(4) . . . .
C42 C43 N3 Ni2 9.6(6) . . . .
C49 C48 N3 C43 173.0(4) . . . .
C53 C48 N3 C43 -7.7(6) . . . .
C49 C48 N3 Ni2 -13.5(5) . . . .
C53 C48 N3 Ni2 165.8(3) . . . .
O5 Ni2 N3 C43 -8.4(3) . . . .
O5 Ni2 N3 C43 94.6(3) 2_655 . . .
N3 Ni2 N3 C43 -136.9(3) 2_655 . . .
O6 Ni2 N3 C43 -174.4(3) . . . .
O6 Ni2 N3 C43 -99.9(3) 2_655 . . .
O5 Ni2 N3 C48 178.5(3) . . . .
O5 Ni2 N3 C48 -78.5(3) 2_655 . . .
N3 Ni2 N3 C48 50.0(3) 2_655 . . .
O6 Ni2 N3 C48 12.5(3) . . . .
O6 Ni2 N3 C48 87.0(3) 2_655 . . .
C6 C1 O1 Ni1 -5.0(6) . . . .
C2 C1 O1 Ni1 175.1(3) . . . .
O4 Ni1 O1 C1 -89.2(3) . . . .
N1 Ni1 O1 C1 7.3(3) . . . .
N2 Ni1 O1 C1 179.6(3) . . . .
O2 Ni1 O1 C1 54.0(6) . . . .
O3 Ni1 O1 C1 103.1(3) . . . .
C12 C17 O2 C18 -122.0(4) . . . .
C16 C17 O2 C18 61.8(5) . . . .
C12 C17 O2 Ni1 1.7(4) . . . .
C16 C17 O2 Ni1 -174.6(3) . . . .
C19 C18 O2 C17 74.0(4) . . . .
C19 C18 O2 Ni1 -49.8(4) . . . .
O1 Ni1 O2 C17 -51.7(5) . . . .
O4 Ni1 O2 C17 92.3(2) . . . .
N1 Ni1 O2 C17 -3.7(2) . . . .
N2 Ni1 O2 C17 -176.6(2) . . . .
O3 Ni1 O2 C17 -103.0(2) . . . .
O1 Ni1 O2 C18 73.8(5) . . . .
O4 Ni1 O2 C18 -142.3(3) . . . .
N1 Ni1 O2 C18 121.7(3) . . . .
N2 Ni1 O2 C18 -51.1(3) . . . .
O3 Ni1 O2 C18 22.5(2) . . . .
C21 C20 O3 C19 71.7(5) . . . .
C25 C20 O3 C19 -110.8(4) . . . .
C21 C20 O3 Ni1 -167.0(3) . . . .
C25 C20 O3 Ni1 10.6(4) . . . .
C18 C19 O3 C20 84.1(4) . . . .
C18 C19 O3 Ni1 -36.1(4) . . . .
O1 Ni1 O3 C20 76.0(2) . . . .
O4 Ni1 O3 C20 -66.1(4) . . . .
N1 Ni1 O3 C20 167.4(2) . . . .
N2 Ni1 O3 C20 -14.4(2) . . . .
O2 Ni1 O3 C20 -116.3(2) . . . .
O1 Ni1 O3 C19 -160.1(3) . . . .
O4 Ni1 O3 C19 57.7(4) . . . .
N1 Ni1 O3 C19 -68.7(3) . . . .
N2 Ni1 O3 C19 109.5(3) . . . .
O2 Ni1 O3 C19 7.6(2) . . . .
C27 C28 O4 Ni1 7.6(6) . . . .
C29 C28 O4 Ni1 -171.7(3) . . . .
O1 Ni1 O4 C28 -94.4(3) . . . .
N1 Ni1 O4 C28 173.5(3) . . . .
N2 Ni1 O4 C28 -2.7(3) . . . .
O2 Ni1 O4 C28 95.0(3) . . . .
O3 Ni1 O4 C28 47.1(5) . . . .
C42 C37 O5 Ni2 -1.3(7) . . . .
C38 C37 O5 Ni2 179.0(3) . . . .
O5 Ni2 O5 C37 -87.9(4) 2_655 . . .
N3 Ni2 O5 C37 179.7(4) 2_655 . . .
N3 Ni2 O5 C37 4.6(4) . . . .
O6 Ni2 O5 C37 61.6(6) . . . .
O6 Ni2 O5 C37 100.3(4) 2_655 . . .
C50 C49 O6 C54 66.3(5) . . . .
C48 C49 O6 C54 -116.6(4) . . . .
C50 C49 O6 Ni2 -171.1(3) . . . .
C48 C49 O6 Ni2 6.0(4) . . . .
C54 C54 O6 C49 78.6(5) 2_655 . . .
C54 C54 O6 Ni2 -42.2(5) 2_655 . . .
O5 Ni2 O6 C49 -68.4(5) . . . .
O5 Ni2 O6 C49 82.0(2) 2_655 . . .
N3 Ni2 O6 C49 173.9(2) 2_655 . . .
N3 Ni2 O6 C49 -9.9(2) . . . .
O6 Ni2 O6 C49 -108.6(3) 2_655 . . .
O5 Ni2 O6 C54 55.4(5) . . . .
O5 Ni2 O6 C54 -154.2(3) 2_655 . . .
N3 Ni2 O6 C54 -62.3(3) 2_655 . . .
N3 Ni2 O6 C54 113.9(3) . . . .
O6 Ni2 O6 C54 15.2(2) 2_655 . . .
